data_4085601
loop_
_publ_author_name
'Bohle, D. Scott'
'Chua, Zhijie'

_publ_section_title
;
 Iridium(I) Complexes of \p-Acidic Carboxamides
;
_journal_issue 6
_journal_name_full Organometallics
_journal_page_first 1074
_journal_paper_doi 10.1021/om5012787
_journal_volume 34
_journal_year 2015
_chemical_formula_moiety 'C44 H38 Ir N2 O5 P2 S'
_chemical_formula_sum 'C44 H38 Ir N2 O5 P2 S'
_chemical_formula_weight 960.96
_space_group_IT_number 14
_symmetry_cell_setting monoclinic
_symmetry_space_group_name_Hall '-P 2ybc'
_symmetry_space_group_name_H-M 'P 1 21/c 1'
_atom_sites_solution_hydrogens geom
_atom_sites_solution_primary direct
_atom_sites_solution_secondary difmap
_audit_creation_method SHELXL-97
_audit_update_record
; 
2011-08-02 # Formatted by publCIF 
;
_cell_angle_alpha 90.00
_cell_angle_beta 105.536(2)
_cell_angle_gamma 90.00
_cell_formula_units_Z 4
_cell_length_a 11.5792(17)
_cell_length_b 17.291(3)
_cell_length_c 20.476(3)
_cell_measurement_reflns_used 9077
_cell_measurement_temperature 296(2)
_cell_measurement_theta_max 25.64
_cell_measurement_theta_min 2.36
_cell_volume 3949.8(11)
_computing_cell_refinement 'Bruker SAINT'
_computing_data_collection 'Bruker APEX2'
_computing_data_reduction 'Bruker SAINT'
_computing_molecular_graphics 'Bruker SHELXTL'
_computing_publication_material 'Bruker SHELXTL'
_computing_structure_refinement 'SHELXL-97 (Sheldrick, 2008)'
_computing_structure_solution 'SHELXS-97 (Sheldrick, 2008)'
_diffrn_ambient_temperature 296(2)
_diffrn_measured_fraction_theta_full 1.000
_diffrn_measured_fraction_theta_max 1.000
_diffrn_measurement_device_type 'Bruker APEX-II CCD'
_diffrn_measurement_method '\f and \w scans'
_diffrn_radiation_monochromator graphite
_diffrn_radiation_source 'fine-focus sealed tube'
_diffrn_radiation_type MoK\a
_diffrn_radiation_wavelength 0.71073
_diffrn_reflns_av_R_equivalents 0.0697
_diffrn_reflns_av_sigmaI/netI 0.0525
_diffrn_reflns_limit_h_max 13
_diffrn_reflns_limit_h_min -13
_diffrn_reflns_limit_k_max 20
_diffrn_reflns_limit_k_min -20
_diffrn_reflns_limit_l_max 23
_diffrn_reflns_limit_l_min -23
_diffrn_reflns_number 35556
_diffrn_reflns_theta_full 24.41
_diffrn_reflns_theta_max 24.41
_diffrn_reflns_theta_min 1.57
_exptl_absorpt_coefficient_mu 3.563
_exptl_absorpt_correction_T_max 0.7171
_exptl_absorpt_correction_T_min 0.3299
_exptl_absorpt_correction_type multi-scan
_exptl_absorpt_process_details 'SADABS V2008/1 (Bruker AXS)'
_exptl_crystal_colour yellow
_exptl_crystal_density_diffrn 1.616
_exptl_crystal_density_meas 0
_exptl_crystal_density_method 'not measured'
_exptl_crystal_description Plate
_exptl_crystal_F_000 1916
_exptl_crystal_size_max 0.40
_exptl_crystal_size_mid 0.20
_exptl_crystal_size_min 0.10
_refine_diff_density_max 0.525
_refine_diff_density_min -0.623
_refine_diff_density_rms 0.093
_refine_ls_extinction_method none
_refine_ls_goodness_of_fit_ref 1.006
_refine_ls_hydrogen_treatment constr
_refine_ls_matrix_type full
_refine_ls_number_parameters 496
_refine_ls_number_reflns 6509
_refine_ls_number_restraints 0
_refine_ls_restrained_S_all 1.006
_refine_ls_R_factor_all 0.0560
_refine_ls_R_factor_gt 0.0327
_refine_ls_shift/su_max 0.001
_refine_ls_shift/su_mean 0.000
_refine_ls_structure_factor_coef Fsqd
_refine_ls_weighting_details 'calc w=1/[\s^2^(Fo^2^)+(0.0193P)^2^+4.4785P] where P=(Fo^2^+2Fc^2^)/3'
_refine_ls_weighting_scheme calc
_refine_ls_wR_factor_gt 0.0606
_refine_ls_wR_factor_ref 0.0668
_reflns_number_gt 4846
_reflns_number_total 6509
_reflns_threshold_expression >2sigma(I)
_cod_data_source_file om5012787_si_001.cif
_cod_data_source_block zj15mabs
_cod_depositor_comments 'Adding full bibliography for 4085598--4085604.cif.'
_cod_original_cell_volume 3949.8(10)
_cod_original_sg_symbol_H-M P2(1)/c
_cod_database_code 4085601

loop_
_symmetry_equiv_pos_as_xyz
'x, y, z'
'-x, y+1/2, -z+1/2'
'-x, -y, -z'
'x, -y-1/2, z-1/2'

loop_
_atom_site_label
_atom_site_type_symbol
_atom_site_fract_x
_atom_site_fract_y
_atom_site_fract_z
_atom_site_U_iso_or_equiv
_atom_site_adp_type
_atom_site_occupancy
_atom_site_symmetry_multiplicity
_atom_site_calc_flag
_atom_site_refinement_flags
Ir1 Ir 0.830167(18) 0.591449(12) 0.266034(10) 0.03167(7) Uani 1 1 d .
S1 S 0.75207(13) 0.70476(9) 0.12596(8) 0.0466(4) Uani 1 1 d .
P1 P 0.62766(12) 0.58687(8) 0.26376(7) 0.0344(3) Uani 1 1 d .
P2 P 1.03538(11) 0.58880(8) 0.27340(6) 0.0318(3) Uani 1 1 d .
O1 O 0.7945(4) 0.4923(2) 0.1419(2) 0.0594(12) Uani 1 1 d .
O2 O 0.7598(4) 0.5683(2) 0.0545(2) 0.0612(12) Uani 1 1 d .
O3 O 0.6382(3) 0.7027(3) 0.0780(2) 0.0691(13) Uani 1 1 d .
O4 O 0.7693(4) 0.7521(2) 0.1852(2) 0.0615(12) Uani 1 1 d .
O5 O 0.8798(4) 0.5847(3) 0.4143(2) 0.0884(16) Uani 1 1 d .
N1 N 0.7914(4) 0.6174(2) 0.1599(2) 0.0339(11) Uani 1 1 d .
N2 N 0.7797(4) 0.5571(3) 0.1154(2) 0.0435(12) Uani 1 1 d .
C1 C 0.8588(5) 0.7324(3) 0.0839(3) 0.0370(13) Uani 1 1 d .
C2 C 0.8386(5) 0.7199(3) 0.0153(3) 0.0471(15) Uani 1 1 d .
H2A H 0.7685 0.6959 -0.0091 0.057 Uiso 1 1 calc R
C3 C 0.9231(6) 0.7432(3) -0.0167(3) 0.0538(16) Uani 1 1 d .
H3A H 0.9083 0.7356 -0.0632 0.065 Uiso 1 1 calc R
C4 C 1.0284(5) 0.7772(4) 0.0181(3) 0.0522(16) Uani 1 1 d .
C5 C 1.0478(5) 0.7906(3) 0.0867(3) 0.0541(17) Uani 1 1 d .
H5A H 1.1182 0.8144 0.1110 0.065 Uiso 1 1 calc R
C6 C 0.9624(5) 0.7685(3) 0.1197(3) 0.0494(15) Uani 1 1 d .
H6A H 0.9753 0.7782 0.1658 0.059 Uiso 1 1 calc R
C7 C 1.1208(6) 0.8030(5) -0.0173(3) 0.085(2) Uani 1 1 d .
H7A H 1.0942 0.7896 -0.0645 0.127 Uiso 1 1 calc R
H7B H 1.1957 0.7779 0.0029 0.127 Uiso 1 1 calc R
H7C H 1.1311 0.8580 -0.0129 0.127 Uiso 1 1 calc R
C8 C 0.8610(4) 0.5864(4) 0.3562(3) 0.0495(15) Uani 1 1 d .
C10 C 0.5798(5) 0.4988(3) 0.2988(3) 0.0360(13) Uani 1 1 d .
C11 C 0.4586(5) 0.4832(3) 0.2897(3) 0.0514(16) Uani 1 1 d .
H11A H 0.4017 0.5161 0.2630 0.062 Uiso 1 1 calc R
C12 C 0.4216(5) 0.4203(4) 0.3196(3) 0.0587(18) Uani 1 1 d .
H12A H 0.3401 0.4111 0.3130 0.070 Uiso 1 1 calc R
C13 C 0.5036(6) 0.3708(3) 0.3589(3) 0.0542(16) Uani 1 1 d .
H13A H 0.4788 0.3290 0.3803 0.065 Uiso 1 1 calc R
C14 C 0.6220(6) 0.3841(3) 0.3662(3) 0.066(2) Uani 1 1 d .
H14A H 0.6783 0.3497 0.3915 0.079 Uiso 1 1 calc R
C15 C 0.6606(5) 0.4471(3) 0.3368(3) 0.0515(16) Uani 1 1 d .
H15A H 0.7423 0.4548 0.3428 0.062 Uiso 1 1 calc R
C20 C 0.5194(4) 0.5920(3) 0.1805(3) 0.0371(12) Uani 1 1 d .
C21 C 0.4413(5) 0.6513(4) 0.1599(3) 0.0503(16) Uani 1 1 d .
H21A H 0.4417 0.6927 0.1890 0.060 Uiso 1 1 calc R
C22 C 0.3608(5) 0.6509(4) 0.0958(3) 0.0660(19) Uani 1 1 d .
H22A H 0.3082 0.6921 0.0821 0.079 Uiso 1 1 calc R
C23 C 0.3593(6) 0.5890(4) 0.0524(3) 0.0638(18) Uani 1 1 d .
H23A H 0.3069 0.5886 0.0092 0.077 Uiso 1 1 calc R
C24 C 0.4354(6) 0.5289(4) 0.0742(3) 0.0589(18) Uani 1 1 d .
H24A H 0.4333 0.4867 0.0458 0.071 Uiso 1 1 calc R
C25 C 0.5152(5) 0.5292(4) 0.1370(3) 0.0516(16) Uani 1 1 d .
H25A H 0.5667 0.4875 0.1508 0.062 Uiso 1 1 calc R
C30 C 0.5895(4) 0.6637(3) 0.3149(3) 0.0377(13) Uani 1 1 d .
C31 C 0.6132(5) 0.7403(3) 0.3006(3) 0.0497(16) Uani 1 1 d .
H31A H 0.6474 0.7511 0.2654 0.060 Uiso 1 1 calc R
C32 C 0.5854(5) 0.8003(3) 0.3393(3) 0.0576(17) Uani 1 1 d .
H32A H 0.5982 0.8512 0.3282 0.069 Uiso 1 1 calc R
C33 C 0.5400(5) 0.7864(4) 0.3927(3) 0.0623(19) Uani 1 1 d .
H33A H 0.5232 0.8271 0.4184 0.075 Uiso 1 1 calc R
C34 C 0.5190(5) 0.7104(4) 0.4085(3) 0.0607(18) Uani 1 1 d .
H34A H 0.4897 0.7000 0.4457 0.073 Uiso 1 1 calc R
C35 C 0.5413(5) 0.6507(3) 0.3695(3) 0.0456(15) Uani 1 1 d .
H35A H 0.5239 0.6003 0.3796 0.055 Uiso 1 1 calc R
C40 C 1.1300(5) 0.5454(3) 0.3508(2) 0.0351(13) Uani 1 1 d .
C41 C 1.2425(5) 0.5739(3) 0.3831(3) 0.0481(16) Uani 1 1 d .
H41A H 1.2719 0.6169 0.3655 0.058 Uiso 1 1 calc R
C42 C 1.3120(6) 0.5392(4) 0.4416(3) 0.0651(19) Uani 1 1 d .
H42A H 1.3877 0.5587 0.4626 0.078 Uiso 1 1 calc R
C43 C 1.2700(7) 0.4768(4) 0.4683(3) 0.071(2) Uani 1 1 d .
H43A H 1.3160 0.4543 0.5080 0.085 Uiso 1 1 calc R
C44 C 1.1603(7) 0.4470(4) 0.4367(3) 0.071(2) Uani 1 1 d .
H44A H 1.1323 0.4034 0.4543 0.085 Uiso 1 1 calc R
C45 C 1.0911(6) 0.4814(3) 0.3790(3) 0.0539(16) Uani 1 1 d .
H45A H 1.0160 0.4609 0.3584 0.065 Uiso 1 1 calc R
C50 C 1.1034(4) 0.6830(3) 0.2734(2) 0.0307(12) Uani 1 1 d .
C51 C 1.0551(5) 0.7458(3) 0.3003(3) 0.0420(14) Uani 1 1 d .
H51A H 0.9850 0.7395 0.3137 0.050 Uiso 1 1 calc R
C52 C 1.1110(6) 0.8171(3) 0.3072(3) 0.0574(17) Uani 1 1 d .
H52A H 1.0797 0.8579 0.3266 0.069 Uiso 1 1 calc R
C53 C 1.2127(6) 0.8282(4) 0.2854(3) 0.0614(18) Uani 1 1 d .
H53A H 1.2494 0.8765 0.2892 0.074 Uiso 1 1 calc R
C54 C 1.2589(5) 0.7668(3) 0.2582(3) 0.0530(16) Uani 1 1 d .
H54A H 1.3271 0.7740 0.2432 0.064 Uiso 1 1 calc R
C55 C 1.2065(5) 0.6950(3) 0.2526(3) 0.0411(14) Uani 1 1 d .
H55A H 1.2405 0.6541 0.2348 0.049 Uiso 1 1 calc R
C60 C 1.0760(4) 0.5357(3) 0.2056(3) 0.0355(13) Uani 1 1 d .
C61 C 1.1181(5) 0.4600(3) 0.2154(3) 0.0488(15) Uani 1 1 d .
H61A H 1.1893 0.4603 0.2533 0.059 Uiso 1 1 calc R
H61B H 1.0581 0.4297 0.2292 0.059 Uiso 1 1 calc R
C62 C 1.1465(6) 0.4206(4) 0.1625(4) 0.0657(19) Uani 1 1 d .
H62A H 1.1755 0.3702 0.1692 0.079 Uiso 1 1 calc R
C63 C 1.1323(6) 0.4551(4) 0.1013(4) 0.068(2) Uani 1 1 d .
H63A H 1.1522 0.4286 0.0663 0.081 Uiso 1 1 calc R
C64 C 1.0890(5) 0.5284(4) 0.0913(3) 0.0568(17) Uani 1 1 d .
H64A H 1.0769 0.5513 0.0489 0.068 Uiso 1 1 calc R
C65 C 1.0631(5) 0.5689(3) 0.1430(3) 0.0452(15) Uani 1 1 d .
H65A H 1.0362 0.6197 0.1358 0.054 Uiso 1 1 calc R

loop_
_atom_site_aniso_label
_atom_site_aniso_U_11
_atom_site_aniso_U_22
_atom_site_aniso_U_33
_atom_site_aniso_U_23
_atom_site_aniso_U_13
_atom_site_aniso_U_12
Ir1 0.02831(11) 0.03626(12) 0.03261(12) -0.00149(12) 0.01190(8) -0.00339(11)
S1 0.0455(9) 0.0492(10) 0.0511(10) 0.0154(8) 0.0234(8) 0.0110(7)
P1 0.0294(7) 0.0375(8) 0.0382(8) -0.0006(7) 0.0124(6) -0.0016(7)
P2 0.0280(7) 0.0340(8) 0.0345(7) -0.0008(7) 0.0104(6) -0.0015(7)
O1 0.073(3) 0.040(3) 0.065(3) 0.009(2) 0.018(2) -0.003(2)
O2 0.078(3) 0.069(3) 0.033(2) -0.004(2) 0.010(2) -0.020(2)
O3 0.040(3) 0.090(3) 0.077(3) 0.042(3) 0.015(2) 0.013(2)
O4 0.098(3) 0.044(3) 0.062(3) 0.003(2) 0.054(3) 0.016(2)
O5 0.072(3) 0.148(5) 0.047(3) -0.018(3) 0.020(2) -0.022(3)
N1 0.038(3) 0.034(3) 0.033(3) 0.004(2) 0.014(2) 0.001(2)
N2 0.044(3) 0.050(3) 0.036(3) 0.001(3) 0.010(2) -0.004(2)
C1 0.042(3) 0.035(3) 0.037(3) 0.010(3) 0.016(3) 0.007(3)
C2 0.050(4) 0.047(4) 0.044(4) 0.005(3) 0.011(3) -0.009(3)
C3 0.069(5) 0.062(4) 0.032(3) 0.002(3) 0.018(3) -0.012(3)
C4 0.046(4) 0.067(4) 0.046(4) 0.020(3) 0.016(3) 0.003(3)
C5 0.043(4) 0.063(4) 0.051(4) 0.017(3) 0.005(3) -0.010(3)
C6 0.055(4) 0.049(4) 0.042(4) 0.004(3) 0.009(3) 0.002(3)
C7 0.053(4) 0.135(7) 0.069(5) 0.036(5) 0.021(4) -0.011(4)
C8 0.027(3) 0.080(5) 0.043(4) -0.002(4) 0.011(3) -0.011(3)
C10 0.033(3) 0.042(3) 0.035(3) -0.002(3) 0.012(3) -0.001(3)
C11 0.033(3) 0.053(4) 0.069(4) 0.013(3) 0.014(3) -0.001(3)
C12 0.035(3) 0.061(4) 0.080(5) 0.015(4) 0.015(3) -0.009(3)
C13 0.057(4) 0.043(4) 0.067(4) 0.006(3) 0.026(4) -0.013(3)
C14 0.048(4) 0.052(4) 0.093(5) 0.032(4) 0.013(4) 0.006(3)
C15 0.026(3) 0.053(4) 0.073(4) 0.024(3) 0.009(3) 0.002(3)
C20 0.035(3) 0.040(3) 0.038(3) 0.003(3) 0.013(2) -0.008(3)
C21 0.040(4) 0.060(4) 0.049(4) 0.004(3) 0.010(3) 0.013(3)
C22 0.049(4) 0.072(5) 0.065(5) 0.007(4) -0.005(4) 0.014(4)
C23 0.050(4) 0.085(5) 0.048(4) 0.001(4) -0.002(3) -0.008(4)
C24 0.058(4) 0.069(5) 0.047(4) -0.021(4) 0.009(3) -0.012(4)
C25 0.049(4) 0.057(4) 0.048(4) -0.001(3) 0.011(3) -0.004(3)
C30 0.032(3) 0.042(3) 0.040(3) -0.006(3) 0.011(3) -0.003(3)
C31 0.051(4) 0.050(4) 0.055(4) -0.011(3) 0.026(3) -0.012(3)
C32 0.060(4) 0.045(4) 0.075(5) -0.009(3) 0.031(4) -0.012(3)
C33 0.051(4) 0.068(5) 0.066(5) -0.036(4) 0.011(4) -0.001(4)
C34 0.062(4) 0.079(5) 0.047(4) -0.019(4) 0.026(3) -0.004(4)
C35 0.048(4) 0.049(4) 0.043(4) 0.003(3) 0.019(3) -0.004(3)
C40 0.040(3) 0.038(3) 0.028(3) -0.001(3) 0.009(3) 0.007(3)
C41 0.035(3) 0.062(4) 0.045(4) 0.009(3) 0.007(3) -0.002(3)
C42 0.043(4) 0.093(6) 0.055(4) 0.009(4) 0.005(3) 0.006(4)
C43 0.090(6) 0.076(5) 0.037(4) 0.018(4) 0.002(4) 0.019(4)
C44 0.097(6) 0.051(4) 0.059(5) 0.008(4) 0.011(4) -0.018(4)
C45 0.063(4) 0.048(4) 0.045(4) 0.006(3) 0.004(3) -0.009(3)
C50 0.032(3) 0.032(3) 0.028(3) -0.001(2) 0.008(2) -0.003(2)
C51 0.039(3) 0.044(4) 0.046(3) -0.004(3) 0.018(3) -0.005(3)
C52 0.061(4) 0.040(4) 0.074(5) -0.017(3) 0.024(4) 0.001(3)
C53 0.064(5) 0.042(4) 0.076(5) -0.011(3) 0.014(4) -0.016(3)
C54 0.045(4) 0.048(4) 0.071(4) -0.010(3) 0.025(3) -0.015(3)
C55 0.037(3) 0.035(3) 0.053(4) -0.001(3) 0.014(3) 0.001(3)
C60 0.030(3) 0.036(3) 0.043(3) -0.011(3) 0.013(3) -0.003(2)
C61 0.030(3) 0.049(4) 0.066(4) -0.015(3) 0.012(3) -0.006(3)
C62 0.064(4) 0.048(4) 0.087(5) -0.031(4) 0.022(4) 0.014(3)
C63 0.068(5) 0.078(5) 0.069(5) -0.032(4) 0.039(4) 0.001(4)
C64 0.062(4) 0.067(5) 0.046(4) -0.014(3) 0.023(3) 0.003(4)
C65 0.047(4) 0.048(4) 0.044(4) -0.006(3) 0.018(3) 0.002(3)

loop_
_atom_type_symbol
_atom_type_description
_atom_type_scat_dispersion_real
_atom_type_scat_dispersion_imag
_atom_type_scat_source
C C 0.0033 0.0016 'International Tables Vol C Tables 4.2.6.8 and 6.1.1.4'
H H 0.0000 0.0000 'International Tables Vol C Tables 4.2.6.8 and 6.1.1.4'
N N 0.0061 0.0033 'International Tables Vol C Tables 4.2.6.8 and 6.1.1.4'
O O 0.0106 0.0060 'International Tables Vol C Tables 4.2.6.8 and 6.1.1.4'
P P 0.1023 0.0942 'International Tables Vol C Tables 4.2.6.8 and 6.1.1.4'
S S 0.1246 0.1234 'International Tables Vol C Tables 4.2.6.8 and 6.1.1.4'
Ir Ir -1.4442 7.9887 'International Tables Vol C Tables 4.2.6.8 and 6.1.1.4'

loop_
_geom_angle_atom_site_label_1
_geom_angle_atom_site_label_2
_geom_angle_atom_site_label_3
_geom_angle
C8 Ir1 N1 170.7(2)
C8 Ir1 P1 86.61(16)
N1 Ir1 P1 92.89(11)
C8 Ir1 P2 90.79(16)
N1 Ir1 P2 90.16(11)
P1 Ir1 P2 176.07(5)
O3 S1 O4 119.6(3)
O3 S1 N1 111.3(2)
O4 S1 N1 101.7(2)
O3 S1 C1 108.3(3)
O4 S1 C1 107.7(3)
N1 S1 C1 107.5(2)
C30 P1 C20 106.8(3)
C30 P1 C10 103.7(2)
C20 P1 C10 101.6(2)
C30 P1 Ir1 111.20(17)
C20 P1 Ir1 116.85(16)
C10 P1 Ir1 115.35(17)
C50 P2 C60 104.6(2)
C50 P2 C40 102.1(2)
C60 P2 C40 103.6(2)
C50 P2 Ir1 114.64(17)
C60 P2 Ir1 115.09(16)
C40 P2 Ir1 115.22(17)
N2 N1 S1 116.4(3)
N2 N1 Ir1 118.1(3)
S1 N1 Ir1 124.7(2)
O2 N2 O1 123.8(5)
O2 N2 N1 121.2(5)
O1 N2 N1 115.0(4)
C6 C1 C2 120.0(5)
C6 C1 S1 119.4(4)
C2 C1 S1 120.6(4)
C3 C2 C1 119.4(5)
C3 C2 H2A 120.3
C1 C2 H2A 120.3
C4 C3 C2 121.7(5)
C4 C3 H3A 119.1
C2 C3 H3A 119.1
C3 C4 C5 118.7(5)
C3 C4 C7 121.6(6)
C5 C4 C7 119.7(6)
C4 C5 C6 120.3(6)
C4 C5 H5A 119.9
C6 C5 H5A 119.9
C1 C6 C5 119.8(5)
C1 C6 H6A 120.1
C5 C6 H6A 120.1
C4 C7 H7A 109.5
C4 C7 H7B 109.5
H7A C7 H7B 109.5
C4 C7 H7C 109.5
H7A C7 H7C 109.5
H7B C7 H7C 109.5
O5 C8 Ir1 178.6(6)
C15 C10 C11 117.2(5)
C15 C10 P1 122.1(4)
C11 C10 P1 120.6(4)
C12 C11 C10 121.3(6)
C12 C11 H11A 119.4
C10 C11 H11A 119.4
C13 C12 C11 120.4(6)
C13 C12 H12A 119.8
C11 C12 H12A 119.8
C14 C13 C12 118.7(6)
C14 C13 H13A 120.6
C12 C13 H13A 120.6
C13 C14 C15 121.5(6)
C13 C14 H14A 119.3
C15 C14 H14A 119.3
C10 C15 C14 120.7(5)
C10 C15 H15A 119.6
C14 C15 H15A 119.6
C21 C20 C25 118.8(5)
C21 C20 P1 124.1(5)
C25 C20 P1 117.1(4)
C20 C21 C22 120.8(6)
C20 C21 H21A 119.6
C22 C21 H21A 119.6
C23 C22 C21 119.8(6)
C23 C22 H22A 120.1
C21 C22 H22A 120.1
C24 C23 C22 118.9(6)
C24 C23 H23A 120.5
C22 C23 H23A 120.5
C23 C24 C25 121.5(6)
C23 C24 H24A 119.3
C25 C24 H24A 119.3
C24 C25 C20 120.1(6)
C24 C25 H25A 119.9
C20 C25 H25A 119.9
C35 C30 C31 117.6(5)
C35 C30 P1 123.7(4)
C31 C30 P1 118.7(4)
C32 C31 C30 119.9(5)
C32 C31 H31A 120.1
C30 C31 H31A 120.1
C33 C32 C31 121.5(6)
C33 C32 H32A 119.2
C31 C32 H32A 119.2
C32 C33 C34 119.1(6)
C32 C33 H33A 120.4
C34 C33 H33A 120.4
C35 C34 C33 120.2(6)
C35 C34 H34A 119.9
C33 C34 H34A 119.9
C34 C35 C30 121.6(6)
C34 C35 H35A 119.2
C30 C35 H35A 119.2
C45 C40 C41 117.1(5)
C45 C40 P2 120.4(4)
C41 C40 P2 122.5(4)
C40 C41 C42 120.8(6)
C40 C41 H41A 119.6
C42 C41 H41A 119.6
C43 C42 C41 120.2(6)
C43 C42 H42A 119.9
C41 C42 H42A 119.9
C42 C43 C44 119.9(6)
C42 C43 H43A 120.0
C44 C43 H43A 120.0
C43 C44 C45 120.0(6)
C43 C44 H44A 120.0
C45 C44 H44A 120.0
C44 C45 C40 121.9(6)
C44 C45 H45A 119.1
C40 C45 H45A 119.1
C55 C50 C51 118.2(5)
C55 C50 P2 123.1(4)
C51 C50 P2 118.5(4)
C52 C51 C50 120.3(5)
C52 C51 H51A 119.8
C50 C51 H51A 119.8
C53 C52 C51 120.6(5)
C53 C52 H52A 119.7
C51 C52 H52A 119.7
C54 C53 C52 118.8(6)
C54 C53 H53A 120.6
C52 C53 H53A 120.6
C53 C54 C55 121.5(6)
C53 C54 H54A 119.3
C55 C54 H54A 119.3
C54 C55 C50 120.5(5)
C54 C55 H55A 119.8
C50 C55 H55A 119.8
C65 C60 C61 118.2(5)
C65 C60 P2 120.8(4)
C61 C60 P2 121.0(4)
C62 C61 C60 119.7(6)
C62 C61 H61A 107.4
C60 C61 H61A 107.4
C62 C61 H61B 107.4
C60 C61 H61B 107.4
H61A C61 H61B 106.9
C63 C62 C61 120.5(6)
C63 C62 H62A 119.7
C61 C62 H62A 119.7
C64 C63 C62 119.8(6)
C64 C63 H63A 120.1
C62 C63 H63A 120.1
C63 C64 C65 120.6(6)
C63 C64 H64A 119.7
C65 C64 H64A 119.7
C64 C65 C60 121.1(6)
C64 C65 H65A 119.5
C60 C65 H65A 119.5

loop_
_geom_bond_atom_site_label_1
_geom_bond_atom_site_label_2
_geom_bond_distance
Ir1 C8 1.786(6)
Ir1 N1 2.146(4)
Ir1 P1 2.3342(13)
Ir1 P2 2.3408(13)
S1 O3 1.417(4)
S1 O4 1.432(4)
S1 N1 1.673(4)
S1 C1 1.752(5)
P1 C30 1.818(5)
P1 C20 1.827(5)
P1 C10 1.831(5)
P2 C50 1.809(5)
P2 C60 1.828(5)
P2 C40 1.829(5)
O1 N2 1.237(5)
O2 N2 1.222(5)
O5 C8 1.152(6)
N1 N2 1.367(6)
C1 C6 1.376(7)
C1 C2 1.377(7)
C2 C3 1.376(7)
C2 H2A 0.9300
C3 C4 1.368(8)
C3 H3A 0.9300
C4 C5 1.383(8)
C4 C7 1.512(7)
C5 C6 1.391(7)
C5 H5A 0.9300
C6 H6A 0.9300
C7 H7A 0.9600
C7 H7B 0.9600
C7 H7C 0.9600
C10 C15 1.375(7)
C10 C11 1.392(7)
C11 C12 1.372(7)
C11 H11A 0.9300
C12 C13 1.368(8)
C12 H12A 0.9300
C13 C14 1.358(8)
C13 H13A 0.9300
C14 C15 1.376(7)
C14 H14A 0.9300
C15 H15A 0.9300
C20 C21 1.357(7)
C20 C25 1.397(7)
C21 C22 1.391(8)
C21 H21A 0.9300
C22 C23 1.389(8)
C22 H22A 0.9300
C23 C24 1.358(8)
C23 H23A 0.9300
C24 C25 1.368(8)
C24 H24A 0.9300
C25 H25A 0.9300
C30 C35 1.394(7)
C30 C31 1.398(7)
C31 C32 1.395(7)
C31 H31A 0.9300
C32 C33 1.355(8)
C32 H32A 0.9300
C33 C34 1.390(8)
C33 H33A 0.9300
C34 C35 1.372(7)
C34 H34A 0.9300
C35 H35A 0.9300
C40 C45 1.380(7)
C40 C41 1.384(7)
C41 C42 1.388(8)
C41 H41A 0.9300
C42 C43 1.357(9)
C42 H42A 0.9300
C43 C44 1.362(9)
C43 H43A 0.9300
C44 C45 1.372(8)
C44 H44A 0.9300
C45 H45A 0.9300
C50 C55 1.386(6)
C50 C51 1.401(7)
C51 C52 1.381(7)
C51 H51A 0.9300
C52 C53 1.379(8)
C52 H52A 0.9300
C53 C54 1.373(8)
C53 H53A 0.9300
C54 C55 1.373(7)
C54 H54A 0.9300
C55 H55A 0.9300
C60 C65 1.375(7)
C60 C61 1.392(7)
C61 C62 1.391(8)
C61 H61A 0.9700
C61 H61B 0.9700
C62 C63 1.359(9)
C62 H62A 0.9300
C63 C64 1.358(8)
C63 H63A 0.9300
C64 C65 1.369(7)
C64 H64A 0.9300
C65 H65A 0.9300

loop_
_geom_torsion_atom_site_label_1
_geom_torsion_atom_site_label_2
_geom_torsion_atom_site_label_3
_geom_torsion_atom_site_label_4
_geom_torsion
C8 Ir1 P1 C30 55.5(3)
N1 Ir1 P1 C30 -115.1(2)
P2 Ir1 P1 C30 104.1(7)
C8 Ir1 P1 C20 178.6(3)
N1 Ir1 P1 C20 7.9(2)
P2 Ir1 P1 C20 -132.9(7)
C8 Ir1 P1 C10 -62.1(3)
N1 Ir1 P1 C10 127.2(2)
P2 Ir1 P1 C10 -13.5(8)
C8 Ir1 P2 C50 -94.5(3)
N1 Ir1 P2 C50 76.2(2)
P1 Ir1 P2 C50 -143.0(7)
C8 Ir1 P2 C60 144.1(3)
N1 Ir1 P2 C60 -45.2(2)
P1 Ir1 P2 C60 95.7(7)
C8 Ir1 P2 C40 23.6(3)
N1 Ir1 P2 C40 -165.7(2)
P1 Ir1 P2 C40 -24.9(8)
O3 S1 N1 N2 48.8(4)
O4 S1 N1 N2 177.2(3)
C1 S1 N1 N2 -69.7(4)
O3 S1 N1 Ir1 -120.8(3)
O4 S1 N1 Ir1 7.6(3)
C1 S1 N1 Ir1 120.7(3)
C8 Ir1 N1 N2 -177.8(11)
P1 Ir1 N1 N2 -91.1(3)
P2 Ir1 N1 N2 86.4(3)
C8 Ir1 N1 S1 -8.4(13)
P1 Ir1 N1 S1 78.3(2)
P2 Ir1 N1 S1 -104.2(2)
S1 N1 N2 O2 11.0(6)
Ir1 N1 N2 O2 -178.7(4)
S1 N1 N2 O1 -171.2(4)
Ir1 N1 N2 O1 -0.8(5)
O3 S1 C1 C6 153.8(4)
O4 S1 C1 C6 23.1(5)
N1 S1 C1 C6 -85.8(5)
O3 S1 C1 C2 -24.8(5)
O4 S1 C1 C2 -155.4(4)
N1 S1 C1 C2 95.7(5)
C6 C1 C2 C3 0.5(8)
S1 C1 C2 C3 179.1(4)
C1 C2 C3 C4 1.4(9)
C2 C3 C4 C5 -2.2(9)
C2 C3 C4 C7 -179.7(6)
C3 C4 C5 C6 1.1(9)
C7 C4 C5 C6 178.7(6)
C2 C1 C6 C5 -1.6(8)
S1 C1 C6 C5 179.9(4)
C4 C5 C6 C1 0.7(9)
N1 Ir1 C8 O5 23(23)
P1 Ir1 C8 O5 -64(23)
P2 Ir1 C8 O5 119(23)
C30 P1 C10 C15 -108.2(5)
C20 P1 C10 C15 141.0(5)
Ir1 P1 C10 C15 13.6(5)
C30 P1 C10 C11 69.4(5)
C20 P1 C10 C11 -41.3(5)
Ir1 P1 C10 C11 -168.8(4)
C15 C10 C11 C12 2.3(9)
P1 C10 C11 C12 -175.5(5)
C10 C11 C12 C13 -0.4(10)
C11 C12 C13 C14 -1.9(10)
C12 C13 C14 C15 2.2(10)
C11 C10 C15 C14 -2.0(9)
P1 C10 C15 C14 175.7(5)
C13 C14 C15 C10 -0.2(10)
C30 P1 C20 C21 10.5(5)
C10 P1 C20 C21 118.8(5)
Ir1 P1 C20 C21 -114.7(4)
C30 P1 C20 C25 -167.2(4)
C10 P1 C20 C25 -58.9(4)
Ir1 P1 C20 C25 67.5(4)
C25 C20 C21 C22 -1.9(8)
P1 C20 C21 C22 -179.6(5)
C20 C21 C22 C23 0.5(10)
C21 C22 C23 C24 1.3(10)
C22 C23 C24 C25 -1.7(10)
C23 C24 C25 C20 0.3(9)
C21 C20 C25 C24 1.5(8)
P1 C20 C25 C24 179.4(4)
C20 P1 C30 C35 110.0(5)
C10 P1 C30 C35 3.1(5)
Ir1 P1 C30 C35 -121.4(4)
C20 P1 C30 C31 -72.3(5)
C10 P1 C30 C31 -179.1(4)
Ir1 P1 C30 C31 56.3(5)
C35 C30 C31 C32 -1.8(8)
P1 C30 C31 C32 -179.7(5)
C30 C31 C32 C33 2.7(9)
C31 C32 C33 C34 -1.1(10)
C32 C33 C34 C35 -1.5(10)
C33 C34 C35 C30 2.5(9)
C31 C30 C35 C34 -0.8(8)
P1 C30 C35 C34 177.0(5)
C50 P2 C40 C45 163.3(4)
C60 P2 C40 C45 -88.3(5)
Ir1 P2 C40 C45 38.4(5)
C50 P2 C40 C41 -17.4(5)
C60 P2 C40 C41 91.0(5)
Ir1 P2 C40 C41 -142.3(4)
C45 C40 C41 C42 -0.3(8)
P2 C40 C41 C42 -179.6(5)
C40 C41 C42 C43 -0.4(10)
C41 C42 C43 C44 1.4(11)
C42 C43 C44 C45 -1.7(11)
C43 C44 C45 C40 0.9(10)
C41 C40 C45 C44 0.1(9)
P2 C40 C45 C44 179.4(5)
C60 P2 C50 C55 -28.5(5)
C40 P2 C50 C55 79.3(5)
Ir1 P2 C50 C55 -155.5(4)
C60 P2 C50 C51 156.5(4)
C40 P2 C50 C51 -95.7(4)
Ir1 P2 C50 C51 29.5(5)
C55 C50 C51 C52 -1.4(8)
P2 C50 C51 C52 173.9(4)
C50 C51 C52 C53 2.2(9)
C51 C52 C53 C54 -1.3(10)
C52 C53 C54 C55 -0.4(10)
C53 C54 C55 C50 1.3(9)
C51 C50 C55 C54 -0.4(8)
P2 C50 C55 C54 -175.4(4)
C50 P2 C60 C65 -47.1(5)
C40 P2 C60 C65 -153.7(4)
Ir1 P2 C60 C65 79.6(4)
C50 P2 C60 C61 134.4(4)
C40 P2 C60 C61 27.8(5)
Ir1 P2 C60 C61 -98.9(4)
C65 C60 C61 C62 0.5(8)
P2 C60 C61 C62 179.0(4)
C60 C61 C62 C63 -0.7(9)
C61 C62 C63 C64 -0.6(10)
C62 C63 C64 C65 2.1(10)
C63 C64 C65 C60 -2.3(9)
C61 C60 C65 C64 1.0(8)
P2 C60 C65 C64 -177.5(4)
